data_4315935
loop_
_publ_author_name
'Saovalak Sripothongnak'
'Christopher J. Ziegler'

_publ_section_title
;
 Lithium Complexes of N-Confused Porphyrin
;
_journal_name_full 'Inorganic Chemistry'
_journal_page_first 5789
_journal_page_last 5791
_journal_paper_doi 10.1021/ic1005659
_journal_volume 49
_journal_year 2010
_chemical_formula_sum 'C48 H37 Li N4 O'
_chemical_formula_weight 692.76
_chemical_name_systematic
; 
 ? 
;
_space_group_IT_number 2
_symmetry_cell_setting triclinic
_symmetry_space_group_name_Hall '-P 1'
_symmetry_space_group_name_H-M 'P -1'
_atom_sites_solution_hydrogens geom
_atom_sites_solution_primary direct
_atom_sites_solution_secondary difmap
_audit_creation_method SHELXL-97
_cell_angle_alpha 80.050(4)
_cell_angle_beta 71.677(4)
_cell_angle_gamma 72.110(4)
_cell_formula_units_Z 2
_cell_length_a 10.925(3)
_cell_length_b 14.848(4)
_cell_length_c 15.029(4)
_cell_measurement_reflns_used 2969
_cell_measurement_temperature 100(2)
_cell_measurement_theta_max 25.13
_cell_measurement_theta_min 2.17
_cell_volume 2194.6(10)
_computing_cell_refinement 'Bruker SMART'
_computing_data_collection 'Bruker SMART'
_computing_data_reduction 'Bruker SAINT'
_computing_molecular_graphics 'Bruker SHELXTL'
_computing_publication_material 'Bruker SHELXTL'
_computing_structure_refinement 'SHELXL-97 (Sheldrick, 1997)'
_computing_structure_solution 'SHELXS-97 (Sheldrick, 1990)'
_diffrn_ambient_temperature 100(2)
_diffrn_measured_fraction_theta_full 0.967
_diffrn_measured_fraction_theta_max 0.967
_diffrn_measurement_device_type 'CCD area detector'
_diffrn_measurement_method 'phi and omega scans'
_diffrn_radiation_monochromator graphite
_diffrn_radiation_source 'fine-focus sealed tube'
_diffrn_radiation_type MoK\a
_diffrn_radiation_wavelength 0.71073
_diffrn_reflns_av_R_equivalents 0.0398
_diffrn_reflns_av_sigmaI/netI 0.0825
_diffrn_reflns_limit_h_max 13
_diffrn_reflns_limit_h_min -14
_diffrn_reflns_limit_k_max 18
_diffrn_reflns_limit_k_min -19
_diffrn_reflns_limit_l_max 18
_diffrn_reflns_limit_l_min -19
_diffrn_reflns_number 18204
_diffrn_reflns_theta_full 27.25
_diffrn_reflns_theta_max 27.25
_diffrn_reflns_theta_min 1.43
_exptl_absorpt_coefficient_mu 0.063
_exptl_absorpt_correction_T_max 0.9975
_exptl_absorpt_correction_T_min 0.9851
_exptl_absorpt_correction_type multi-scan
_exptl_absorpt_process_details 'SADABS; Sheldrick, 2000 [Sheldrick, G. M. (2000)]'
_exptl_crystal_colour black
_exptl_crystal_density_diffrn 1.048
_exptl_crystal_density_meas ?
_exptl_crystal_density_method 'not measured'
_exptl_crystal_description block
_exptl_crystal_F_000 728
_exptl_crystal_size_max 0.24
_exptl_crystal_size_mid 0.08
_exptl_crystal_size_min 0.04
_platon_squeeze_details
;
;
_refine_diff_density_max 0.321
_refine_diff_density_min -0.217
_refine_diff_density_rms 0.054
_refine_ls_extinction_method none
_refine_ls_goodness_of_fit_ref 0.903
_refine_ls_hydrogen_treatment mixed
_refine_ls_matrix_type full
_refine_ls_number_parameters 491
_refine_ls_number_reflns 9496
_refine_ls_number_restraints 0
_refine_ls_restrained_S_all 0.903
_refine_ls_R_factor_all 0.1029
_refine_ls_R_factor_gt 0.0633
_refine_ls_shift/su_max 0.000
_refine_ls_shift/su_mean 0.000
_refine_ls_structure_factor_coef Fsqd
_refine_ls_weighting_details 'calc w=1/[\s^2^(Fo^2^)+(0.0872P)^2^+0.0000P] where P=(Fo^2^+2Fc^2^)/3'
_refine_ls_weighting_scheme calc
_refine_ls_wR_factor_gt 0.1538
_refine_ls_wR_factor_ref 0.1721
_reflns_number_gt 5353
_reflns_number_total 9496
_reflns_threshold_expression >2sigma(I)
_cod_data_source_file ic1005659_si_001_2.cif
_cod_data_source_block 1LiTHF
_cod_depositor_comments
;
The following automatic conversions were performed:

'_symmetry_cell_setting' value 'Triclinic' changed to 'triclinic'
according to the built-in table from CIF Core dictionary named
'cif_core.dic' version 2.4.1 from 2010-06-29.

Automatic conversion script
Id: cif_fix_values 1646 2011-03-28 12:23:43Z adriana 

The following automatic conversions were performed:

'_exptl_crystal_density_meas' value 'not measured' was changed to '?'
- the value is perceived as not measured.

Automatic conversion script
Id: cif_fix_values 3008 2015-01-20 13:52:24Z robertas 
;
_cod_original_cell_volume 2194.4(10)
_cod_database_code 4315935

loop_
_symmetry_equiv_pos_as_xyz
'x, y, z'
'-x, -y, -z'

loop_
_atom_site_label
_atom_site_type_symbol
_atom_site_fract_x
_atom_site_fract_y
_atom_site_fract_z
_atom_site_U_iso_or_equiv
_atom_site_adp_type
_atom_site_occupancy
_atom_site_symmetry_multiplicity
_atom_site_calc_flag
_atom_site_refinement_flags
_atom_site_disorder_assembly
_atom_site_disorder_group
C1 C 0.6365(2) 0.07876(14) 0.41103(14) 0.0262(5) Uani 1 1 d . . .
C2 C 0.7722(2) 0.02911(15) 0.36379(15) 0.0291(5) Uani 1 1 d . . .
H2 H 0.8444 0.0037 0.3912 0.035 Uiso 1 1 calc R . .
C3 C 0.7774(2) 0.02551(15) 0.27389(14) 0.0282(5) Uani 1 1 d . . .
H3 H 0.8536 -0.0025 0.2257 0.034 Uiso 1 1 calc R . .
C4 C 0.6424(2) 0.07325(14) 0.26481(14) 0.0254(5) Uani 1 1 d . . .
C5 C 0.6066(2) 0.08429(14) 0.17966(14) 0.0253(4) Uani 1 1 d . . .
C6 C 0.4789(2) 0.13215(14) 0.16736(14) 0.0254(4) Uani 1 1 d . . .
C7 C 0.4361(2) 0.12825(15) 0.08604(15) 0.0300(5) Uani 1 1 d . . .
H7 H 0.4895 0.0964 0.0314 0.036 Uiso 1 1 calc R . .
C8 C 0.3069(2) 0.17828(15) 0.10284(14) 0.0287(5) Uani 1 1 d . . .
H8 H 0.2518 0.1888 0.0621 0.034 Uiso 1 1 calc R . .
C9 C 0.2674(2) 0.21328(14) 0.19489(14) 0.0263(5) Uani 1 1 d . . .
C10 C 0.1362(2) 0.26168(14) 0.24133(15) 0.0278(5) Uani 1 1 d . . .
C11 C 0.0876(2) 0.28197(14) 0.33788(14) 0.0271(5) Uani 1 1 d . . .
C12 C -0.0508(2) 0.33260(15) 0.38261(15) 0.0319(5) Uani 1 1 d . . .
H12 H -0.1210 0.3578 0.3532 0.038 Uiso 1 1 calc R . .
C13 C -0.0599(2) 0.33662(15) 0.47330(15) 0.0304(5) Uani 1 1 d . . .
H13 H -0.1376 0.3653 0.5201 0.036 Uiso 1 1 calc R . .
C14 C 0.0718(2) 0.28877(14) 0.48598(15) 0.0264(5) Uani 1 1 d . . .
C15 C 0.1038(2) 0.27455(14) 0.57065(14) 0.0260(5) Uani 1 1 d . . .
C16 C 0.2338(2) 0.21912(14) 0.58070(14) 0.0273(5) Uani 1 1 d . . .
C17 C 0.2832(2) 0.23144(14) 0.65166(14) 0.0244(4) Uani 1 1 d . . .
H17 H 0.2327 0.2674 0.7041 0.029 Uiso 1 1 calc R . .
C18 C 0.3395(2) 0.15787(15) 0.52108(15) 0.0265(5) Uani 1 1 d . . .
C19 C 0.4546(2) 0.13811(14) 0.55102(14) 0.0262(5) Uani 1 1 d . . .
C20 C 0.5915(2) 0.09651(14) 0.50595(14) 0.0251(4) Uani 1 1 d . . .
C21 C 0.7115(2) 0.03959(15) 0.09611(14) 0.0273(5) Uani 1 1 d . . .
C22 C 0.7473(2) 0.09510(16) 0.01205(15) 0.0318(5) Uani 1 1 d . . .
H22 H 0.7054 0.1614 0.0086 0.038 Uiso 1 1 calc R . .
C23 C 0.8429(2) 0.05484(17) -0.06622(16) 0.0366(5) Uani 1 1 d . . .
H23 H 0.8654 0.0934 -0.1230 0.044 Uiso 1 1 calc R . .
C24 C 0.9059(2) -0.04171(17) -0.06173(16) 0.0367(6) Uani 1 1 d . . .
H24 H 0.9717 -0.0690 -0.1155 0.044 Uiso 1 1 calc R . .
C25 C 0.8733(2) -0.09874(16) 0.02097(16) 0.0344(5) Uani 1 1 d . . .
H25 H 0.9170 -0.1648 0.0244 0.041 Uiso 1 1 calc R . .
C26 C 0.7752(2) -0.05762(15) 0.09898(15) 0.0312(5) Uani 1 1 d . . .
H26 H 0.7514 -0.0966 0.1552 0.037 Uiso 1 1 calc R . .
C27 C 0.0479(2) 0.35504(16) 0.10624(16) 0.0351(5) Uani 1 1 d . . .
H27 H 0.1179 0.3854 0.0896 0.042 Uiso 1 1 calc R . .
C28 C -0.0405(3) 0.37657(17) 0.05200(17) 0.0425(6) Uani 1 1 d . . .
H28 H -0.0298 0.4206 -0.0020 0.051 Uiso 1 1 calc R . .
C29 C -0.1444(2) 0.33415(17) 0.07619(17) 0.0389(6) Uani 1 1 d . . .
H29 H -0.2064 0.3502 0.0399 0.047 Uiso 1 1 calc R . .
C30 C -0.1576(2) 0.26787(16) 0.15403(16) 0.0361(5) Uani 1 1 d . . .
H30 H -0.2276 0.2376 0.1703 0.043 Uiso 1 1 calc R . .
C31 C -0.0682(2) 0.24636(16) 0.20770(15) 0.0323(5) Uani 1 1 d . . .
H31 H -0.0781 0.2014 0.2609 0.039 Uiso 1 1 calc R . .
C32 C 0.0359(2) 0.28920(14) 0.18541(15) 0.0286(5) Uani 1 1 d . . .
C33 C 0.0076(2) 0.32149(15) 0.65554(15) 0.0280(5) Uani 1 1 d . . .
C34 C -0.0257(2) 0.26700(16) 0.74131(15) 0.0353(5) Uani 1 1 d . . .
H34 H 0.0091 0.1999 0.7442 0.042 Uiso 1 1 calc R . .
C35 C -0.1088(2) 0.31047(17) 0.82186(16) 0.0409(6) Uani 1 1 d . . .
H35 H -0.1310 0.2728 0.8793 0.049 Uiso 1 1 calc R . .
C36 C -0.1597(2) 0.40816(17) 0.81927(17) 0.0396(6) Uani 1 1 d . . .
H36 H -0.2173 0.4374 0.8745 0.048 Uiso 1 1 calc R . .
C37 C -0.1261(2) 0.46313(17) 0.73556(17) 0.0385(6) Uani 1 1 d . . .
H37 H -0.1598 0.5303 0.7336 0.046 Uiso 1 1 calc R . .
C38 C -0.0431(2) 0.41994(15) 0.65429(15) 0.0322(5) Uani 1 1 d . . .
H38 H -0.0206 0.4581 0.5972 0.039 Uiso 1 1 calc R . .
C39 C 0.6892(2) 0.07815(14) 0.56119(14) 0.0254(5) Uani 1 1 d . . .
C40 C 0.6717(2) 0.02422(14) 0.64827(14) 0.0284(5) Uani 1 1 d . . .
H40 H 0.5969 -0.0016 0.6716 0.034 Uiso 1 1 calc R . .
C41 C 0.7621(2) 0.00787(15) 0.70120(15) 0.0320(5) Uani 1 1 d . . .
H41 H 0.7491 -0.0292 0.7599 0.038 Uiso 1 1 calc R . .
C42 C 0.8712(2) 0.04589(15) 0.66783(15) 0.0319(5) Uani 1 1 d . . .
H42 H 0.9328 0.0352 0.7038 0.038 Uiso 1 1 calc R . .
C43 C 0.8901(2) 0.09991(15) 0.58134(16) 0.0329(5) Uani 1 1 d . . .
H43 H 0.9648 0.1258 0.5585 0.039 Uiso 1 1 calc R . .
C44 C 0.8013(2) 0.11592(15) 0.52888(15) 0.0294(5) Uani 1 1 d . . .
H44 H 0.8155 0.1528 0.4702 0.035 Uiso 1 1 calc R . .
C45 C 0.3454(2) 0.41155(16) 0.40176(17) 0.0395(6) Uani 1 1 d . . .
H45A H 0.2532 0.4048 0.4288 0.047 Uiso 1 1 calc R . .
H45B H 0.3429 0.4697 0.3579 0.047 Uiso 1 1 calc R . .
C46 C 0.4047(3) 0.41617(19) 0.47884(18) 0.0505(7) Uani 1 1 d . . .
H46A H 0.3589 0.3869 0.5395 0.061 Uiso 1 1 calc R . .
H46B H 0.3968 0.4828 0.4866 0.061 Uiso 1 1 calc R . .
C47 C 0.5516(3) 0.36026(19) 0.4456(2) 0.0534(7) Uani 1 1 d . . .
H47A H 0.6116 0.4009 0.4383 0.064 Uiso 1 1 calc R . .
H47B H 0.5735 0.3048 0.4905 0.064 Uiso 1 1 calc R . .
C48 C 0.5642(2) 0.32947(18) 0.35311(18) 0.0436(6) Uani 1 1 d . . .
H48A H 0.5992 0.3738 0.3011 0.052 Uiso 1 1 calc R . .
H48B H 0.6261 0.2650 0.3445 0.052 Uiso 1 1 calc R . .
H18 H 0.334(2) 0.1279(15) 0.4715(15) 0.031(6) Uiso 1 1 d . . .
Li1 Li 0.3759(4) 0.2154(3) 0.3521(3) 0.0339(9) Uani 1 1 d . . .
N1 N 0.55881(16) 0.10551(12) 0.34838(11) 0.0253(4) Uani 1 1 d . . .
N2 N 0.37391(17) 0.18508(12) 0.23229(12) 0.0264(4) Uani 1 1 d . . .
N3 N 0.16023(17) 0.25692(12) 0.40118(12) 0.0270(4) Uani 1 1 d . . .
N4 N 0.41371(19) 0.18424(13) 0.63384(13) 0.0370(5) Uani 1 1 d . . .
H4 H 0.4658 0.1825 0.6688 0.044 Uiso 1 1 calc R . .
O1 O 0.43203(15) 0.32974(11) 0.35428(11) 0.0365(4) Uani 1 1 d . . .

loop_
_atom_site_aniso_label
_atom_site_aniso_U_11
_atom_site_aniso_U_22
_atom_site_aniso_U_33
_atom_site_aniso_U_23
_atom_site_aniso_U_13
_atom_site_aniso_U_12
C1 0.0285(11) 0.0258(11) 0.0261(11) 0.0019(9) -0.0079(9) -0.0118(9)
C2 0.0273(11) 0.0306(12) 0.0283(12) 0.0008(9) -0.0084(9) -0.0072(9)
C3 0.0263(11) 0.0319(12) 0.0242(11) -0.0019(9) -0.0050(9) -0.0072(9)
C4 0.0298(11) 0.0222(10) 0.0242(11) -0.0012(8) -0.0061(9) -0.0088(9)
C5 0.0270(11) 0.0277(11) 0.0224(11) 0.0019(8) -0.0070(9) -0.0110(9)
C6 0.0305(11) 0.0246(11) 0.0205(10) 0.0002(8) -0.0037(9) -0.0111(9)
C7 0.0377(13) 0.0318(12) 0.0222(11) -0.0009(9) -0.0094(9) -0.0113(10)
C8 0.0329(12) 0.0315(12) 0.0245(11) 0.0001(9) -0.0110(9) -0.0109(10)
C9 0.0314(12) 0.0233(11) 0.0258(11) 0.0056(9) -0.0094(9) -0.0125(9)
C10 0.0339(12) 0.0209(11) 0.0290(12) 0.0034(9) -0.0116(10) -0.0080(9)
C11 0.0306(11) 0.0232(11) 0.0267(11) 0.0034(9) -0.0078(9) -0.0093(9)
C12 0.0323(12) 0.0314(12) 0.0327(13) 0.0021(10) -0.0124(10) -0.0085(10)
C13 0.0292(12) 0.0304(12) 0.0294(12) -0.0031(9) -0.0053(9) -0.0076(9)
C14 0.0285(11) 0.0227(11) 0.0278(11) 0.0009(9) -0.0059(9) -0.0102(9)
C15 0.0303(11) 0.0223(10) 0.0261(11) 0.0008(8) -0.0077(9) -0.0096(9)
C16 0.0314(12) 0.0241(11) 0.0256(11) 0.0024(9) -0.0068(9) -0.0100(9)
C17 0.0249(11) 0.0247(11) 0.0222(11) -0.0022(8) -0.0055(9) -0.0058(8)
C18 0.0294(11) 0.0290(11) 0.0193(11) 0.0003(9) -0.0051(9) -0.0085(9)
C19 0.0330(12) 0.0227(11) 0.0222(11) 0.0017(8) -0.0083(9) -0.0082(9)
C20 0.0300(11) 0.0238(11) 0.0222(11) 0.0023(8) -0.0074(9) -0.0106(9)
C21 0.0272(11) 0.0333(12) 0.0237(11) -0.0028(9) -0.0081(9) -0.0101(9)
C22 0.0351(12) 0.0332(12) 0.0272(12) -0.0024(9) -0.0070(10) -0.0112(10)
C23 0.0376(13) 0.0469(14) 0.0261(12) -0.0031(10) -0.0026(10) -0.0192(11)
C24 0.0310(12) 0.0487(15) 0.0314(13) -0.0170(11) -0.0016(10) -0.0120(11)
C25 0.0327(12) 0.0340(13) 0.0388(14) -0.0092(10) -0.0104(10) -0.0084(10)
C26 0.0338(12) 0.0340(12) 0.0286(12) -0.0010(9) -0.0115(10) -0.0112(10)
C27 0.0384(13) 0.0349(13) 0.0341(13) 0.0043(10) -0.0147(11) -0.0121(10)
C28 0.0521(16) 0.0401(14) 0.0368(14) 0.0074(11) -0.0210(12) -0.0115(12)
C29 0.0375(13) 0.0435(14) 0.0378(14) -0.0089(11) -0.0199(11) -0.0012(11)
C30 0.0345(13) 0.0417(14) 0.0334(13) -0.0087(11) -0.0085(10) -0.0100(11)
C31 0.0339(12) 0.0340(12) 0.0294(12) -0.0008(10) -0.0100(10) -0.0095(10)
C32 0.0306(12) 0.0253(11) 0.0283(12) -0.0054(9) -0.0090(9) -0.0025(9)
C33 0.0283(11) 0.0296(12) 0.0256(11) -0.0004(9) -0.0073(9) -0.0086(9)
C34 0.0415(13) 0.0299(12) 0.0288(12) 0.0016(10) -0.0042(10) -0.0094(10)
C35 0.0473(15) 0.0421(14) 0.0271(13) 0.0008(10) -0.0021(11) -0.0139(12)
C36 0.0361(13) 0.0438(14) 0.0315(13) -0.0109(11) -0.0021(11) -0.0036(11)
C37 0.0421(14) 0.0313(12) 0.0372(14) -0.0041(10) -0.0121(11) -0.0014(10)
C38 0.0384(13) 0.0293(12) 0.0273(12) 0.0013(9) -0.0118(10) -0.0060(10)
C39 0.0287(11) 0.0233(11) 0.0228(11) -0.0001(8) -0.0063(9) -0.0069(9)
C40 0.0317(12) 0.0281(11) 0.0269(11) 0.0029(9) -0.0089(9) -0.0123(9)
C41 0.0386(13) 0.0318(12) 0.0258(12) 0.0038(9) -0.0126(10) -0.0094(10)
C42 0.0310(12) 0.0344(12) 0.0329(13) -0.0002(10) -0.0154(10) -0.0073(10)
C43 0.0297(12) 0.0347(12) 0.0370(13) 0.0004(10) -0.0111(10) -0.0128(10)
C44 0.0334(12) 0.0325(12) 0.0229(11) 0.0035(9) -0.0079(9) -0.0128(10)
C45 0.0397(14) 0.0266(12) 0.0510(15) 0.0004(11) -0.0108(12) -0.0111(10)
C46 0.074(2) 0.0436(15) 0.0375(15) -0.0042(12) -0.0095(14) -0.0275(14)
C47 0.0659(19) 0.0466(16) 0.0613(19) 0.0054(14) -0.0330(15) -0.0241(14)
C48 0.0431(15) 0.0363(14) 0.0508(16) -0.0036(11) -0.0053(12) -0.0179(11)
Li1 0.036(2) 0.037(2) 0.031(2) 0.0031(16) -0.0118(17) -0.0131(17)
N1 0.0296(9) 0.0245(9) 0.0229(9) 0.0007(7) -0.0095(8) -0.0081(7)
N2 0.0295(10) 0.0288(10) 0.0229(9) 0.0005(7) -0.0086(8) -0.0109(8)
N3 0.0322(10) 0.0271(9) 0.0216(9) 0.0017(7) -0.0082(8) -0.0091(8)
N4 0.0424(12) 0.0417(11) 0.0307(11) -0.0015(9) -0.0130(9) -0.0148(9)
O1 0.0424(9) 0.0350(9) 0.0354(9) -0.0040(7) -0.0097(7) -0.0156(7)

loop_
_atom_type_symbol
_atom_type_description
_atom_type_scat_dispersion_real
_atom_type_scat_dispersion_imag
_atom_type_scat_source
C C 0.0033 0.0016 'International Tables Vol C Tables 4.2.6.8 and 6.1.1.4'
H H 0.0000 0.0000 'International Tables Vol C Tables 4.2.6.8 and 6.1.1.4'
Li Li -0.0003 0.0001 'International Tables Vol C Tables 4.2.6.8 and 6.1.1.4'
N N 0.0061 0.0033 'International Tables Vol C Tables 4.2.6.8 and 6.1.1.4'
O O 0.0106 0.0060 'International Tables Vol C Tables 4.2.6.8 and 6.1.1.4'

loop_
_geom_angle_atom_site_label_1
_geom_angle_atom_site_label_2
_geom_angle_atom_site_label_3
_geom_angle
_geom_angle_site_symmetry_1
_geom_angle_site_symmetry_3
_geom_angle_publ_flag
N1 C1 C20 125.54(19) . . ?
N1 C1 C2 110.01(17) . . ?
C20 C1 C2 124.46(19) . . ?
C3 C2 C1 107.41(18) . . ?
C2 C3 C4 106.50(18) . . ?
N1 C4 C5 125.75(18) . . ?
N1 C4 C3 110.47(17) . . ?
C5 C4 C3 123.78(18) . . ?
C6 C5 C4 125.48(19) . . ?
C6 C5 C21 116.77(18) . . ?
C4 C5 C21 117.72(18) . . ?
N2 C6 C5 125.38(19) . . ?
N2 C6 C7 109.64(18) . . ?
C5 C6 C7 124.88(19) . . ?
C8 C7 C6 107.04(19) . . ?
C7 C8 C9 107.09(19) . . ?
N2 C9 C10 125.41(19) . . ?
N2 C9 C8 109.99(18) . . ?
C10 C9 C8 124.39(19) . . ?
C9 C10 C11 126.23(19) . . ?
C9 C10 C32 116.42(18) . . ?
C11 C10 C32 117.23(18) . . ?
N3 C11 C10 125.97(19) . . ?
N3 C11 C12 110.26(18) . . ?
C10 C11 C12 123.76(19) . . ?
C13 C12 C11 106.99(19) . . ?
C12 C13 C14 106.90(19) . . ?
C15 C14 N3 125.02(19) . . ?
C15 C14 C13 125.11(19) . . ?
N3 C14 C13 109.85(18) . . ?
C14 C15 C16 122.56(19) . . ?
C14 C15 C33 121.32(18) . . ?
C16 C15 C33 116.01(18) . . ?
C18 C16 C17 106.25(18) . . ?
C18 C16 C15 130.9(2) . . ?
C17 C16 C15 122.16(19) . . ?
N4 C17 C16 109.10(18) . . ?
C16 C18 C19 109.26(19) . . ?
C16 C18 Li1 113.52(16) . . ?
C19 C18 Li1 112.93(16) . . ?
C18 C19 N4 105.38(18) . . ?
C18 C19 C20 131.43(19) . . ?
N4 C19 C20 122.36(19) . . ?
C1 C20 C19 122.20(19) . . ?
C1 C20 C39 119.93(18) . . ?
C19 C20 C39 117.73(18) . . ?
C26 C21 C22 118.08(19) . . ?
C26 C21 C5 121.73(19) . . ?
C22 C21 C5 120.19(19) . . ?
C23 C22 C21 121.0(2) . . ?
C22 C23 C24 120.1(2) . . ?
C23 C24 C25 120.4(2) . . ?
C24 C25 C26 119.1(2) . . ?
C21 C26 C25 121.4(2) . . ?
C28 C27 C32 121.1(2) . . ?
C27 C28 C29 120.2(2) . . ?
C28 C29 C30 119.7(2) . . ?
C31 C30 C29 119.7(2) . . ?
C30 C31 C32 121.5(2) . . ?
C31 C32 C27 117.7(2) . . ?
C31 C32 C10 120.96(19) . . ?
C27 C32 C10 121.21(19) . . ?
C38 C33 C34 118.2(2) . . ?
C38 C33 C15 121.56(19) . . ?
C34 C33 C15 120.05(18) . . ?
C35 C34 C33 120.5(2) . . ?
C36 C35 C34 120.6(2) . . ?
C35 C36 C37 119.6(2) . . ?
C36 C37 C38 120.1(2) . . ?
C37 C38 C33 121.0(2) . . ?
C40 C39 C44 117.84(19) . . ?
C40 C39 C20 120.81(18) . . ?
C44 C39 C20 121.34(18) . . ?
C41 C40 C39 121.10(19) . . ?
C42 C41 C40 119.8(2) . . ?
C41 C42 C43 119.8(2) . . ?
C44 C43 C42 120.5(2) . . ?
C43 C44 C39 120.92(19) . . ?
O1 C45 C46 105.26(19) . . ?
C45 C46 C47 104.6(2) . . ?
C48 C47 C46 104.0(2) . . ?
O1 C48 C47 106.5(2) . . ?
N2 Li1 O1 118.1(2) . . ?
N2 Li1 N1 91.27(17) . . ?
O1 Li1 N1 101.21(17) . . ?
N2 Li1 N3 92.09(16) . . ?
O1 Li1 N3 105.59(18) . . ?
N1 Li1 N3 147.5(2) . . ?
N2 Li1 C18 143.0(2) . . ?
O1 Li1 C18 98.82(16) . . ?
N1 Li1 C18 78.90(13) . . ?
N3 Li1 C18 79.07(13) . . ?
C4 N1 C1 105.61(16) . . ?
C4 N1 Li1 120.32(16) . . ?
C1 N1 Li1 130.45(16) . . ?
C9 N2 C6 106.24(17) . . ?
C9 N2 Li1 126.61(18) . . ?
C6 N2 Li1 127.14(17) . . ?
C11 N3 C14 105.99(17) . . ?
C11 N3 Li1 119.56(17) . . ?
C14 N3 Li1 132.12(16) . . ?
C17 N4 C19 109.86(18) . . ?
C45 O1 C48 104.62(17) . . ?
C45 O1 Li1 123.93(17) . . ?
C48 O1 Li1 125.05(17) . . ?

loop_
_geom_bond_atom_site_label_1
_geom_bond_atom_site_label_2
_geom_bond_distance
_geom_bond_site_symmetry_2
_geom_bond_publ_flag
C1 N1 1.390(3) . ?
C1 C20 1.398(3) . ?
C1 C2 1.447(3) . ?
C2 C3 1.344(3) . ?
C3 C4 1.465(3) . ?
C4 N1 1.363(3) . ?
C4 C5 1.422(3) . ?
C5 C6 1.411(3) . ?
C5 C21 1.499(3) . ?
C6 N2 1.376(3) . ?
C6 C7 1.455(3) . ?
C7 C8 1.344(3) . ?
C8 C9 1.451(3) . ?
C9 N2 1.370(3) . ?
C9 C10 1.403(3) . ?
C10 C11 1.431(3) . ?
C10 C32 1.503(3) . ?
C11 N3 1.358(3) . ?
C11 C12 1.463(3) . ?
C12 C13 1.346(3) . ?
C13 C14 1.452(3) . ?
C14 C15 1.389(3) . ?
C14 N3 1.391(3) . ?
C15 C16 1.446(3) . ?
C15 C33 1.494(3) . ?
C16 C18 1.396(3) . ?
C16 C17 1.397(3) . ?
C17 N4 1.344(3) . ?
C18 C19 1.398(3) . ?
C18 Li1 2.482(4) . ?
C19 N4 1.405(3) . ?
C19 C20 1.420(3) . ?
C20 C39 1.485(3) . ?
C21 C26 1.396(3) . ?
C21 C22 1.399(3) . ?
C22 C23 1.385(3) . ?
C23 C24 1.387(3) . ?
C24 C25 1.390(3) . ?
C25 C26 1.397(3) . ?
C27 C28 1.383(3) . ?
C27 C32 1.403(3) . ?
C28 C29 1.386(3) . ?
C29 C30 1.393(3) . ?
C30 C31 1.386(3) . ?
C31 C32 1.393(3) . ?
C33 C38 1.394(3) . ?
C33 C34 1.405(3) . ?
C34 C35 1.388(3) . ?
C35 C36 1.383(3) . ?
C36 C37 1.387(3) . ?
C37 C38 1.394(3) . ?
C39 C40 1.402(3) . ?
C39 C44 1.416(3) . ?
C40 C41 1.396(3) . ?
C41 C42 1.390(3) . ?
C42 C43 1.396(3) . ?
C43 C44 1.376(3) . ?
C45 O1 1.431(3) . ?
C45 C46 1.514(3) . ?
C46 C47 1.528(4) . ?
C47 C48 1.490(4) . ?
C48 O1 1.437(3) . ?
Li1 N2 1.938(4) . ?
Li1 O1 1.983(4) . ?
Li1 N1 2.149(4) . ?
Li1 N3 2.156(4) . ?

loop_
_platon_squeeze_void_nr
_platon_squeeze_void_average_x
_platon_squeeze_void_average_y
_platon_squeeze_void_average_z
_platon_squeeze_void_volume
_platon_squeeze_void_count_electrons
_platon_squeeze_void_content
1 0.500 0.500 1.000 530 148 ' '
